data_7131495
loop_
_publ_author_name
'Li, Zi-Jian'
'Ju, Yu'
'Qiu, Jie'
'Zhang, Zhi-Hui'
'Zhang, Linjuan'
'He, Ming-Yang'
'Wang, Jian-Qiang'
'Lin, Jian'

_publ_section_title
;
 Post-synthetic linker installation: an unprecedented strategy to enhance
 iodine adsorption in metal-organic frameworks.
;
_journal_issue 33
_journal_name_full 'Chemical communications (Cambridge, England)'
_journal_page_first 4958
_journal_page_last 4961
_journal_paper_doi 10.1039/d3cc00278k
_journal_volume 59
_journal_year 2023
_chemical_formula_moiety 'C37 H21 N6 O19 Th3, 3[C3H7NO]'
_chemical_formula_sum 'C46 H48 N9 O22 Th3'
_chemical_formula_weight 1775.05
_space_group_crystal_system tetragonal
_space_group_IT_number 132
_space_group_name_Hall '-P 4c 2c'
_space_group_name_H-M_alt 'P 42/m c m'
_atom_sites_solution_hydrogens mixed
_audit_creation_date 2023-02-23
_audit_creation_method
;
Olex2 1.5
(compiled 2022.04.07 svn.rca3783a0 for OlexSys, GUI svn.r6498)
;
_audit_update_record
;
2023-02-24 deposited with the CCDC.	2023-03-29 downloaded from the CCDC.
;
_cell_angle_alpha 90
_cell_angle_beta 90
_cell_angle_gamma 90
_cell_formula_units_Z 4
_cell_length_a 15.9061(17)
_cell_length_b 15.9061(17)
_cell_length_c 30.979(3)
_cell_measurement_reflns_used 9953
_cell_measurement_temperature 120.00
_cell_measurement_theta_max 27.334
_cell_measurement_theta_min 2.238
_cell_volume 7837.8(14)
_computing_cell_refinement 'SAINT V8.38A (Bruker, 2018)'
_computing_data_collection 'APEX4 v2022.1-1 (Bruker AXS)'
_computing_data_reduction 'SAINT V8.38A (Bruker, 2018)'
_computing_molecular_graphics 'Olex2 1.5 (Dolomanov et al., 2009)'
_computing_publication_material 'Olex2 1.5 (Dolomanov et al., 2009)'
_computing_structure_refinement 'SHELXL 2014/7 (Sheldrick, 2015)'
_diffrn_ambient_temperature 120.00
_diffrn_measured_fraction_theta_full 0.998
_diffrn_measured_fraction_theta_max 0.998
_diffrn_measurement_device_type 'Bruker D8-Venture'
_diffrn_measurement_method '\f and \w scans'
_diffrn_radiation_type MoK\a
_diffrn_radiation_wavelength 0.71073
_diffrn_reflns_av_R_equivalents 0.1252
_diffrn_reflns_av_unetI/netI 0.0573
_diffrn_reflns_Laue_measured_fraction_full 0.998
_diffrn_reflns_Laue_measured_fraction_max 0.998
_diffrn_reflns_limit_h_max 17
_diffrn_reflns_limit_h_min -20
_diffrn_reflns_limit_k_max 15
_diffrn_reflns_limit_k_min -20
_diffrn_reflns_limit_l_max 40
_diffrn_reflns_limit_l_min -40
_diffrn_reflns_number 65928
_diffrn_reflns_point_group_measured_fraction_full 0.998
_diffrn_reflns_point_group_measured_fraction_max 0.998
_diffrn_reflns_theta_full 25.242
_diffrn_reflns_theta_max 27.540
_diffrn_reflns_theta_min 1.811
_diffrn_source_current 1.4
_diffrn_source_power 0.07
_diffrn_source_voltage 50.0
_diffrn_standards_number 0
_exptl_absorpt_coefficient_mu 5.739
_exptl_absorpt_correction_T_max 0.7456
_exptl_absorpt_correction_T_min 0.6097
_exptl_absorpt_correction_type multi-scan
_exptl_absorpt_process_details
;
SADABS-2016/2 (Bruker,2016/2) was used for absorption correction.
wR2(int) was 0.1623 before and 0.0833 after correction.
The Ratio of minimum to maximum transmission is 0.8177.
The \l/2 correction factor is Not present.
;
_exptl_crystal_colour colourless
_exptl_crystal_colour_primary colourless
_exptl_crystal_density_diffrn 1.504
_exptl_crystal_description block
_exptl_crystal_F_000 3332
_exptl_crystal_size_max 0.2
_exptl_crystal_size_mid 0.18
_exptl_crystal_size_min 0.1
_refine_diff_density_max 1.047
_refine_diff_density_min -2.445
_refine_diff_density_rms 0.149
_refine_ls_extinction_method none
_refine_ls_goodness_of_fit_ref 1.042
_refine_ls_hydrogen_treatment constr
_refine_ls_matrix_type full
_refine_ls_number_parameters 190
_refine_ls_number_reflns 4838
_refine_ls_number_restraints 609
_refine_ls_restrained_S_all 3.698
_refine_ls_R_factor_all 0.1050
_refine_ls_R_factor_gt 0.0610
_refine_ls_shift/su_max 0.001
_refine_ls_shift/su_mean 0.000
_refine_ls_structure_factor_coef Fsqd
_refine_ls_weighting_details 'w=1/[\s^2^(Fo^2^)+(0.1073P)^2^+23.6036P] where P=(Fo^2^+2Fc^2^)/3'
_refine_ls_weighting_scheme calc
_refine_ls_wR_factor_gt 0.1817
_refine_ls_wR_factor_ref 0.2106
_reflns_Friedel_coverage 0.000
_reflns_number_gt 2596
_reflns_number_total 4838
_reflns_threshold_expression 'I > 2\s(I)'
_cod_data_source_file d3cc00278k2.cif
_cod_data_source_block Th-BCPT-BDC
_cod_depositor_comments 'Adding full bibliography for 7131491--7131495.cif.'
_cod_original_cell_volume 7837.7(18)
_cod_database_code 7131495
_shelx_shelxl_version_number 2014/7
_shelx_space_group_comment
;
The symmetry employed for this shelxl refinement is uniquely defined
by the following loop, which should always be used as a source of
symmetry information in preference to the above space-group names.
They are only intended as comments.
;
_shelx_estimated_absorpt_t_max 0.598
_shelx_estimated_absorpt_t_min 0.393
_olex2_refinement_description
;
1. Restrained distances
 C9-C10
 1.51 with sigma of 0.02
 O8-C9
 1.25 with sigma of 0.02
 C11-C9
 2.47 with sigma of 0.02
 C9-C15
 2.47 with sigma of 0.02
 C2-C1
 1.51 with sigma of 0.02
 C1-C7 \\sim C1-C3
 with sigma of 0.02
 C9-C11 \\sim C9-C15 \\sim C9-C12 \\sim C9-C14
 with sigma of 0.01
2. Restrained planarity
 C9, C10, C11, C12, C13, C14, C15, C9
 with sigma of 0.01
 C9, C10, C11, C12, C13, C14, C15
 with sigma of 0.1
3. Uiso/Uaniso restraints and constraints
All non-hydrogen atoms have similar U: within 2A with sigma of 0.04 and sigma
for terminal atoms of 0.08 within 2A
All non-hydrogen atoms restrained to be isotropic: with sigma of 0.04 and sigma
for terminal atoms of 0.08
4. Rigid body (RIGU) restrains
 All non-hydrogen atoms
 with sigma for 1-2 distances of 0.004 and sigma for 1-3 distances of 0.004
5. Others
 Sof(O1B)=0.5*(1-FVAR(2))
 Sof(O1A)=0.5*FVAR(2)
 Fixed Sof: C10(0.125) C11(0.125) H11(0.125) C12(0.125) H12(0.125) C13(0.125)
 C14(0.125) H14(0.125) C15(0.125) H15(0.125) H3A(0.25) H3B(0.25)
 Fixed X: C8(0.6752) C9(0.5)
 Fixed Y: C8(0.963) C9(0.5)
 Fixed Z: C8(0.7204) C9(0.6566)
6.a Riding coordinates:
 O4(H4A,H4B), O3(H3A,H3B)
6.b Aromatic/amide H refined with riding coordinates:
 N1(H1), C3(H3), C4(H4), C6(H6), C7(H7), C11(H11), C12(H12), C14(H14),
 C15(H15), C16(H16)
6.c Fitted hexagon refined as free rotating group:
 C2(C3,C4,C5,C6,C7), C10(C11,C12,C13,C14,C15)
;
_smtbx_masks_special_details
;
A solvent mask was calculated and 478 electrons were 
found in a volume of 4235\%A^3^ in 1 void per unit cell. 
This is consistent with the presence of 
3[C3H7NO] per Asymmetric Unit 
which account for 480 electrons 
per unit cell.
;
_smtbx_masks_void_probe_radius 1.2
_smtbx_masks_void_truncation_radius 1.2
_olex2_submission_special_instructions 'No special instructions were received'

loop_
_space_group_symop_operation_xyz
'x, y, z'
'-x, -y, z'
'-y, x, z+1/2'
'y, -x, z+1/2'
'-x, y, -z+1/2'
'x, -y, -z+1/2'
'y, x, -z'
'-y, -x, -z'
'-x, -y, -z'
'x, y, -z'
'y, -x, -z-1/2'
'-y, x, -z-1/2'
'x, -y, z-1/2'
'-x, y, z-1/2'
'-y, -x, z'
'y, x, z'

loop_
_atom_site_label
_atom_site_type_symbol
_atom_site_fract_x
_atom_site_fract_y
_atom_site_fract_z
_atom_site_U_iso_or_equiv
_atom_site_adp_type
_atom_site_occupancy
_atom_site_site_symmetry_order
_atom_site_calc_flag
_atom_site_refinement_flags_posn
_atom_site_refinement_flags_adp
_atom_site_refinement_flags_occupancy
_atom_site_disorder_assembly
_atom_site_disorder_group
Th2 Th 0.41204(3) 0.58796(3) 0.56465(2) 0.0800(3) Uani 1 2 d S TU P A .
Th1 Th 0.62558(4) 0.62558(4) 0.5000 0.0725(3) Uani 1 4 d S TU P . .
O8 O 0.4504(5) 0.5496(5) 0.6390(3) 0.109(4) Uani 1 2 d DS TU P A .
O1B O 0.5435(16) 0.5435(16) 0.5522(8) 0.073(5) Uani 0.43(4) 2 d S TU P A 2
O7 O 0.6002(6) 0.7403(6) 0.5521(3) 0.101(3) Uani 1 1 d . U . . .
O6 O 0.4817(7) 0.7200(6) 0.5878(3) 0.106(3) Uani 1 1 d . U . . .
O2 O 0.4777(9) 0.6463(8) 0.5000 0.099(3) Uani 1 2 d S TU P A .
N2 N 0.7487(8) 0.9766(9) 0.7322(3) 0.116(4) Uani 1 1 d . U . . .
O4 O 0.3261(8) 0.6739(8) 0.6245(5) 0.154(5) Uani 1 2 d S TU P A .
H4A H 0.3301 0.6699 0.6524 0.230 Uiso 1 2 d R U P . .
H4B H 0.2879 0.7121 0.6203 0.230 Uiso 1 2 d R U P . .
N1 N 0.6190(10) 1.0000 0.7500 0.097(4) Uani 1 2 d S TU P . .
H1 H 0.5636 1.0000 0.7500 0.117 Uiso 1 2 calc R U P . .
C2 C 0.5806(5) 0.8127(6) 0.6173(2) 0.101(4) Uani 1 1 d DG U . . .
C3 C 0.6642(5) 0.8381(6) 0.6183(2) 0.103(4) Uani 1 1 d DG U . . .
H3 H 0.7016 0.8207 0.5962 0.123 Uiso 1 1 calc R U . . .
C4 C 0.6930(4) 0.8890(6) 0.6517(3) 0.109(4) Uani 1 1 d G U . . .
H4 H 0.7501 0.9063 0.6523 0.131 Uiso 1 1 calc R U . . .
C5 C 0.6382(6) 0.9145(5) 0.6841(2) 0.093(3) Uani 1 1 d G U . . .
C6 C 0.5546(5) 0.8891(6) 0.6831(2) 0.099(4) Uani 1 1 d G U . . .
H6 H 0.5171 0.9065 0.7053 0.119 Uiso 1 1 calc R U . . .
C7 C 0.5258(4) 0.8382(6) 0.6498(3) 0.114(4) Uani 1 1 d DG U . . .
H7 H 0.4686 0.8209 0.6491 0.137 Uiso 1 1 calc R U . . .
C8 C 0.6752 0.9630 0.7204 0.097(3) Uani 1 1 d . U . . .
C9 C 0.5000 0.5000 0.6566 0.105(6) Uani 1 4 d DS TU P . .
C10 C 0.4944(13) 0.5016(16) 0.6986(4) 0.084(8) Uani 0.125 1 d DG U P A -1
C11 C 0.566(2) 0.490(4) 0.7237(6) 0.077(11) Uani 0.125 1 d DG U P A -1
H11 H 0.6188 0.4811 0.7103 0.092 Uiso 0.125 1 calc R U P A -1
C12 C 0.560(3) 0.492(5) 0.7685(6) 0.074(12) Uani 0.125 1 d DG U P A -1
H12 H 0.6086 0.4839 0.7857 0.088 Uiso 0.125 1 calc R U P A -1
C13 C 0.482(4) 0.505(5) 0.7881(4) 0.073(12) Uani 0.125 1 d G U P A -1
C14 C 0.411(3) 0.516(5) 0.7629(7) 0.082(12) Uani 0.125 1 d DG U P A -1
H14 H 0.3578 0.5254 0.7763 0.099 Uiso 0.125 1 calc R U P A -1
C15 C 0.4169(19) 0.515(4) 0.7182(7) 0.086(11) Uani 0.125 1 d DG U P A -1
H15 H 0.3680 0.5226 0.7010 0.103 Uiso 0.125 1 calc R U P A -1
O3 O 0.7449(10) 0.7449(10) 0.5000 0.133(6) Uani 1 4 d S TU P A .
H3A H 0.7686 0.7686 0.5222 0.199 Uiso 0.5 2 d R U P . .
H3B H 0.7686 0.7686 0.4778 0.199 Uiso 0.5 2 d R U P . .
C1 C 0.5502(9) 0.7509(9) 0.5832(4) 0.103(4) Uani 1 1 d D U . . .
O5 O 0.3088(7) 0.6912(7) 0.5356(5) 0.135(5) Uani 1 2 d S TU P A .
C16 C 0.2861(19) 0.7139(19) 0.5000 0.166(11) Uani 1 4 d S TU P . .
H16 H 0.2439 0.7561 0.5000 0.200 Uiso 1 4 calc R U P A .
O1A O 0.5700(14) 0.5700(14) 0.5680(8) 0.085(5) Uani 0.57(4) 2 d S TU P A 1

loop_
_atom_site_aniso_label
_atom_site_aniso_U_11
_atom_site_aniso_U_22
_atom_site_aniso_U_33
_atom_site_aniso_U_23
_atom_site_aniso_U_13
_atom_site_aniso_U_12
Th2 0.1015(4) 0.1015(4) 0.0371(3) -0.01127(18) 0.01127(18) 0.0123(4)
Th1 0.0959(5) 0.0959(5) 0.0259(3) 0.000 0.000 0.0144(5)
O8 0.148(6) 0.148(6) 0.032(4) -0.006(3) 0.006(3) 0.004(7)
O1B 0.101(7) 0.101(7) 0.018(8) -0.009(5) -0.009(5) 0.000(7)
O7 0.125(6) 0.111(6) 0.067(4) -0.035(4) 0.004(4) 0.000(4)
O6 0.131(6) 0.112(5) 0.074(5) -0.038(4) 0.004(4) 0.002(4)
O2 0.130(7) 0.127(8) 0.039(4) 0.000 0.000 0.010(6)
N2 0.122(7) 0.145(10) 0.080(6) -0.043(6) -0.004(5) -0.002(6)
O4 0.172(7) 0.172(7) 0.116(9) -0.031(5) 0.031(5) 0.017(9)
N1 0.123(9) 0.097(9) 0.072(7) -0.016(7) 0.000 0.000
C2 0.120(6) 0.112(8) 0.070(6) -0.033(6) -0.003(5) 0.012(6)
C3 0.116(7) 0.122(9) 0.070(6) -0.028(6) 0.003(5) 0.015(6)
C4 0.121(8) 0.123(9) 0.083(6) -0.034(6) 0.005(5) 0.008(6)
C5 0.119(7) 0.095(7) 0.065(5) -0.027(5) 0.002(5) 0.004(5)
C6 0.127(7) 0.099(8) 0.071(6) -0.026(6) 0.004(5) 0.008(6)
C7 0.129(8) 0.132(9) 0.081(6) -0.050(7) 0.006(5) 0.004(7)
C8 0.128(7) 0.095(8) 0.068(6) -0.023(5) -0.002(5) 0.001(6)
C9 0.137(9) 0.137(9) 0.040(7) 0.000 0.000 -0.005(10)
C10 0.112(13) 0.108(19) 0.032(8) -0.004(6) 0.005(5) -0.005(12)
C11 0.105(14) 0.10(3) 0.022(10) -0.011(10) 0.016(7) 0.000(14)
C12 0.098(17) 0.10(3) 0.020(10) -0.012(11) 0.016(8) 0.003(17)
C13 0.098(17) 0.09(3) 0.027(12) -0.007(11) 0.020(9) 0.004(18)
C14 0.104(17) 0.10(3) 0.040(12) -0.001(12) 0.011(8) 0.001(16)
C15 0.115(14) 0.10(3) 0.041(12) 0.001(12) 0.008(8) -0.002(13)
O3 0.155(9) 0.155(9) 0.089(11) 0.000 0.000 -0.034(10)
C1 0.122(7) 0.115(8) 0.071(6) -0.032(6) 0.002(5) 0.006(6)
O5 0.147(6) 0.147(6) 0.111(9) -0.010(4) 0.010(4) 0.045(8)
C16 0.190(16) 0.190(16) 0.120(11) 0.000 0.000 0.077(18)
O1A 0.108(6) 0.108(6) 0.039(8) -0.012(5) -0.012(5) 0.002(7)

loop_
_atom_type_symbol
_atom_type_description
_atom_type_scat_dispersion_real
_atom_type_scat_dispersion_imag
_atom_type_scat_source
C C 0.0033 0.0016 'International Tables Vol C Tables 4.2.6.8 and 6.1.1.4'
H H 0.0000 0.0000 'International Tables Vol C Tables 4.2.6.8 and 6.1.1.4'
N N 0.0061 0.0033 'International Tables Vol C Tables 4.2.6.8 and 6.1.1.4'
O O 0.0106 0.0060 'International Tables Vol C Tables 4.2.6.8 and 6.1.1.4'
Th Th -7.2400 8.8979 'International Tables Vol C Tables 4.2.6.8 and 6.1.1.4'

loop_
_geom_angle_atom_site_label_1
_geom_angle_atom_site_label_2
_geom_angle_atom_site_label_3
_geom_angle
_geom_angle_site_symmetry_1
_geom_angle_site_symmetry_3
_geom_angle_publ_flag
O8 Th2 Th2 69.5(3) . 2_665 ?
O8 Th2 O6 80.1(2) . . ?
O8 Th2 O6 80.1(2) . 15_665 ?
O8 Th2 O4 66.7(5) . . ?
O8 Th2 O5 131.7(5) . . ?
O8 Th2 O1A 71.8(6) . 2_665 ?
O8 Th2 O1A 71.8(6) . . ?
O1B Th2 Th2 28.0(7) 2_665 2_665 ?
O1B Th2 Th2 28.0(7) . 2_665 ?
O1B Th2 O8 81.5(6) 2_665 . ?
O1B Th2 O8 81.5(6) . . ?
O1B Th2 O1B 51.8(17) . 2_665 ?
O1B Th2 O6 84.3(9) 2_665 15_665 ?
O1B Th2 O6 134.4(8) 2_665 . ?
O1B Th2 O6 84.3(9) . . ?
O1B Th2 O6 134.4(8) . 15_665 ?
O1B Th2 O2 94.5(9) . 15_665 ?
O1B Th2 O2 65.1(6) 2_665 15_665 ?
O1B Th2 O2 65.1(6) . . ?
O1B Th2 O2 94.5(9) 2_665 . ?
O1B Th2 O4 139.1(9) 2_665 . ?
O1B Th2 O4 139.1(9) . . ?
O1B Th2 O5 139.6(6) 2_665 . ?
O1B Th2 O5 139.6(6) . . ?
O6 Th2 Th2 106.4(2) 15_665 2_665 ?
O6 Th2 Th2 106.4(2) . 2_665 ?
O6 Th2 O6 132.3(4) 15_665 . ?
O6 Th2 O4 66.1(2) 15_665 . ?
O6 Th2 O4 66.1(2) . . ?
O6 Th2 O5 80.8(3) . . ?
O6 Th2 O5 80.8(3) 15_665 . ?
O6 Th2 O1A 68.9(7) . . ?
O6 Th2 O1A 141.1(5) 15_665 . ?
O6 Th2 O1A 141.1(5) . 2_665 ?
O6 Th2 O1A 68.9(7) 15_665 2_665 ?
O2 Th2 Th2 88.1(3) 15_665 2_665 ?
O2 Th2 Th2 88.1(3) . 2_665 ?
O2 Th2 O8 139.1(3) 15_665 . ?
O2 Th2 O8 139.1(3) . . ?
O2 Th2 O6 74.0(4) . . ?
O2 Th2 O6 74.0(4) 15_665 15_665 ?
O2 Th2 O6 140.3(4) . 15_665 ?
O2 Th2 O6 140.3(4) 15_665 . ?
O2 Th2 O2 69.7(6) . 15_665 ?
O2 Th2 O4 126.3(4) . . ?
O2 Th2 O4 126.3(4) 15_665 . ?
O2 Th2 O5 74.6(4) . . ?
O2 Th2 O5 74.6(4) 15_665 . ?
O2 Th2 O1A 111.3(7) . 2_665 ?
O2 Th2 O1A 111.3(7) 15_665 . ?
O2 Th2 O1A 69.6(5) 15_665 2_665 ?
O2 Th2 O1A 69.6(5) . . ?
O4 Th2 Th2 136.2(4) . 2_665 ?
O5 Th2 Th2 158.8(4) . 2_665 ?
O5 Th2 O4 65.0(5) . . ?
O5 Th2 O1A 138.1(5) . . ?
O5 Th2 O1A 138.1(5) . 2_665 ?
O1A Th2 Th2 38.6(6) 2_665 2_665 ?
O1A Th2 Th2 38.6(6) . 2_665 ?
O1A Th2 O4 122.4(7) . . ?
O1A Th2 O4 122.4(7) 2_665 . ?
O1A Th2 O1A 76.9(11) 2_665 . ?
O1B Th1 Th2 30.27(15) . . ?
O1B Th1 Th2 78.4(7) 10_556 . ?
O1B Th1 O1B 82.4(17) 10_556 . ?
O1B Th1 O7 137.4(4) . 10_556 ?
O1B Th1 O7 137.4(4) 10_556 16 ?
O1B Th1 O7 82.8(7) 10_556 10_556 ?
O1B Th1 O7 82.8(7) . . ?
O1B Th1 O7 82.8(7) 10_556 7_556 ?
O1B Th1 O7 137.4(4) 10_556 . ?
O1B Th1 O7 82.8(7) . 16 ?
O1B Th1 O7 137.4(4) . 7_556 ?
O1B Th1 O3 138.8(8) 10_556 . ?
O1B Th1 O3 138.8(8) . . ?
O7 Th1 Th2 69.1(2) . . ?
O7 Th1 Th2 106.1(2) 16 . ?
O7 Th1 Th2 107.4(2) 10_556 . ?
O7 Th1 Th2 158.9(2) 7_556 . ?
O7 Th1 O7 81.6(5) 16 7_556 ?
O7 Th1 O7 132.0(5) 16 10_556 ?
O7 Th1 O7 79.3(4) 7_556 10_556 ?
O7 Th1 O7 79.3(4) 16 . ?
O7 Th1 O7 132.0(5) 7_556 . ?
O7 Th1 O7 81.6(5) 10_556 . ?
O7 Th1 O3 66.0(2) 7_556 . ?
O7 Th1 O3 66.0(2) 16 . ?
O7 Th1 O3 66.0(2) . . ?
O7 Th1 O3 66.0(2) 10_556 . ?
O2 Th1 Th2 34.66(15) . . ?
O2 Th1 Th2 88.3(3) 7_556 . ?
O2 Th1 O1B 63.1(4) . . ?
O2 Th1 O1B 63.1(4) 7_556 10_556 ?
O2 Th1 O1B 63.1(4) 7_556 . ?
O2 Th1 O1B 63.1(4) . 10_556 ?
O2 Th1 O7 139.0(2) . 7_556 ?
O2 Th1 O7 74.6(3) 7_556 7_556 ?
O2 Th1 O7 74.6(3) . 10_556 ?
O2 Th1 O7 139.0(2) 7_556 10_556 ?
O2 Th1 O7 139.0(2) . 16 ?
O2 Th1 O7 74.6(3) 7_556 16 ?
O2 Th1 O7 139.0(2) 7_556 . ?
O2 Th1 O7 74.6(3) . . ?
O2 Th1 O2 106.0(7) 7_556 . ?
O2 Th1 O3 127.0(3) 7_556 . ?
O2 Th1 O3 127.0(3) . . ?
O2 Th1 O1A 72.1(4) . 10_556 ?
O2 Th1 O1A 72.1(4) . . ?
O2 Th1 O1A 72.1(4) 7_556 . ?
O2 Th1 O1A 72.1(4) 7_556 10_556 ?
O3 Th1 Th2 135.097(12) . . ?
O1A Th1 Th2 94.0(7) 10_556 . ?
O1A Th1 Th2 37.5(5) . . ?
O1A Th1 O7 140.3(2) . 10_556 ?
O1A Th1 O7 140.3(2) 10_556 16 ?
O1A Th1 O7 140.3(2) 10_556 . ?
O1A Th1 O7 140.3(2) . 7_556 ?
O1A Th1 O7 69.2(6) . 16 ?
O1A Th1 O7 69.2(6) 10_556 10_556 ?
O1A Th1 O7 69.2(6) . . ?
O1A Th1 O7 69.2(6) 10_556 7_556 ?
O1A Th1 O3 120.7(8) 10_556 . ?
O1A Th1 O3 120.7(8) . . ?
O1A Th1 O1A 118.6(16) 10_556 . ?
C9 O8 Th2 136.7(7) . . ?
Th2 O1B Th2 124.0(14) 2_665 . ?
Th2 O1B Th1 116.2(5) 2_665 . ?
Th2 O1B Th1 116.2(5) . . ?
C1 O7 Th1 134.5(9) . . ?
C1 O6 Th2 135.7(8) . . ?
Th2 O2 Th2 110.2(6) . 10_556 ?
Th1 O2 Th2 111.8(3) . . ?
Th1 O2 Th2 111.8(3) . 10_556 ?
C8 N2 N2 109.9(5) . 6_576 ?
Th2 O4 H4A 127.9 . . ?
Th2 O4 H4B 127.6 . . ?
H4A O4 H4B 104.5 . . ?
C8 N1 H1 129.4 . . ?
C8 N1 H1 129.4 6_576 . ?
C8 N1 C8 101.3(10) 6_576 . ?
C3 C2 C7 120.0 . . ?
C3 C2 C1 120.4(6) . . ?
C7 C2 C1 119.4(6) . . ?
C2 C3 H3 120.0 . . ?
C4 C3 C2 120.0 . . ?
C4 C3 H3 120.0 . . ?
C3 C4 H4 120.0 . . ?
C3 C4 C5 120.0 . . ?
C5 C4 H4 120.0 . . ?
C4 C5 C6 120.0 . . ?
C4 C5 C8 116.7(5) . . ?
C6 C5 C8 123.1(5) . . ?
C5 C6 H6 120.0 . . ?
C7 C6 C5 120.0 . . ?
C7 C6 H6 120.0 . . ?
C2 C7 H7 120.0 . . ?
C6 C7 C2 120.0 . . ?
C6 C7 H7 120.0 . . ?
N2 C8 N1 109.4(7) . . ?
N2 C8 C5 133.3(6) . . ?
N1 C8 C5 117.3(6) . . ?
O8 C9 O8 127.7(9) . 2_665 ?
O8 C9 C10 112.6(9) . . ?
O8 C9 C10 119.7(9) 2_665 . ?
C9 C10 C11 120.0(4) . . ?
C9 C10 C15 120.0(4) . . ?
C11 C10 C15 120.0 . . ?
C10 C11 H11 120.0 . . ?
C12 C11 C10 120.0 . . ?
C12 C11 H11 120.0 . . ?
C11 C12 H12 120.0 . . ?
C11 C12 C13 120.0 . . ?
C13 C12 H12 120.0 . . ?
C12 C13 C14 120.0 . . ?
C13 C14 H14 120.0 . . ?
C15 C14 C13 120.0 . . ?
C15 C14 H14 120.0 . . ?
C10 C15 H15 120.0 . . ?
C14 C15 C10 120.0 . . ?
C14 C15 H15 120.0 . . ?
Th1 O3 H3A 127.7 . . ?
Th1 O3 H3B 127.7 . . ?
H3A O3 H3B 104.5 . . ?
O7 C1 C2 114.6(11) . . ?
O6 C1 O7 127.4(11) . . ?
O6 C1 C2 118.0(10) . . ?
C16 O5 Th2 136(2) . . ?
O5 C16 O5 130(4) . 10_556 ?
O5 C16 H16 114.9 . . ?
O5 C16 H16 114.9 10_556 . ?
Th2 O1A Th2 102.9(11) 2_665 . ?
Th1 O1A Th2 106.4(7) . 2_665 ?
Th1 O1A Th2 106.4(7) . . ?

loop_
_geom_bond_atom_site_label_1
_geom_bond_atom_site_label_2
_geom_bond_distance
_geom_bond_site_symmetry_2
_geom_bond_publ_flag
Th2 Th2 3.9574(15) 2_665 ?
Th2 O8 2.458(10) . ?
Th2 O1B 2.241(15) . ?
Th2 O1B 2.241(15) 2_665 ?
Th2 O6 2.480(10) 15_665 ?
Th2 O6 2.480(10) . ?
Th2 O2 2.442(8) . ?
Th2 O2 2.442(8) 15_665 ?
Th2 O4 2.678(15) . ?
Th2 O5 2.490(15) . ?
Th2 O1A 2.53(2) . ?
Th2 O1A 2.53(2) 2_665 ?
Th1 O1B 2.45(3) 10_556 ?
Th1 O1B 2.45(3) . ?
Th1 O7 2.470(8) 16 ?
Th1 O7 2.470(8) 7_556 ?
Th1 O7 2.470(8) 10_556 ?
Th1 O7 2.470(8) . ?
Th1 O2 2.375(14) . ?
Th1 O2 2.375(14) 7_556 ?
Th1 O3 2.68(2) . ?
Th1 O1A 2.45(2) . ?
Th1 O1A 2.45(2) 10_556 ?
O8 C9 1.243(12) . ?
O1B Th2 2.241(15) 2_665 ?
O7 C1 1.261(15) . ?
O6 C1 1.203(15) . ?
O2 Th2 2.442(8) 10_556 ?
N2 N2 1.33(2) 6_576 ?
N2 C8 1.245(12) . ?
O4 H4A 0.8699 . ?
O4 H4B 0.8700 . ?
N1 H1 0.8800 . ?
N1 C8 1.411(10) . ?
N1 C8 1.411(10) 6_576 ?
C2 C3 1.3900 . ?
C2 C7 1.3900 . ?
C2 C1 1.523(12) . ?
C3 H3 0.9500 . ?
C3 C4 1.3900 . ?
C4 H4 0.9500 . ?
C4 C5 1.3900 . ?
C5 C6 1.3900 . ?
C5 C8 1.485(6) . ?
C6 H6 0.9500 . ?
C6 C7 1.3900 . ?
C7 H7 0.9500 . ?
C9 O8 1.243(12) 2_665 ?
C9 C10 1.302(12) . ?
C10 C11 1.3900 . ?
C10 C15 1.3900 . ?
C11 H11 0.9500 . ?
C11 C12 1.3900 . ?
C12 H12 0.9500 . ?
C12 C13 1.3900 . ?
C13 C14 1.3900 . ?
C14 H14 0.9500 . ?
C14 C15 1.3900 . ?
C15 H15 0.9500 . ?
O3 H3A 0.8702 . ?
O3 H3B 0.8702 . ?
O5 C16 1.22(2) . ?
C16 O5 1.22(2) 10_556 ?
C16 H16 0.9500 . ?
O1A Th2 2.53(2) 2_665 ?

loop_
_geom_torsion_atom_site_label_1
_geom_torsion_atom_site_label_2
_geom_torsion_atom_site_label_3
_geom_torsion_atom_site_label_4
_geom_torsion
_geom_torsion_site_symmetry_1
_geom_torsion_site_symmetry_2
_geom_torsion_site_symmetry_3
_geom_torsion_site_symmetry_4
_geom_torsion_publ_flag
Th2 O8 C9 O8 0.000(6) . . . 2_665 ?
Th2 O8 C9 C10 -177.8(13) . . . . ?
Th2 O6 C1 O7 29(3) . . . . ?
Th2 O6 C1 C2 -153.9(8) . . . . ?
Th2 O5 C16 O5 0.00(2) . . . 10_556 ?
Th1 O7 C1 O6 -28(3) . . . . ?
Th1 O7 C1 C2 154.9(8) . . . . ?
O8 C9 C10 C11 -145(2) . . . . ?
O8 C9 C10 C11 37(2) 2_665 . . . ?
O8 C9 C10 C15 -143(2) 2_665 . . . ?
O8 C9 C10 C15 35(2) . . . . ?
N2 N2 C8 N1 -2.0(18) 6_576 . . . ?
N2 N2 C8 C5 -178.7(11) 6_576 . . . ?
C2 C3 C4 C5 0.0 . . . . ?
C3 C2 C7 C6 0.0 . . . . ?
C3 C2 C1 O7 -14.5(17) . . . . ?
C3 C2 C1 O6 167.8(12) . . . . ?
C3 C4 C5 C6 0.0 . . . . ?
C3 C4 C5 C8 175.3(8) . . . . ?
C4 C5 C6 C7 0.0 . . . . ?
C4 C5 C8 N2 -12.7(12) . . . . ?
C4 C5 C8 N1 170.7(4) . . . . ?
C5 C6 C7 C2 0.0 . . . . ?
C6 C5 C8 N2 162.4(10) . . . . ?
C6 C5 C8 N1 -14.2(7) . . . . ?
C7 C2 C3 C4 0.0 . . . . ?
C7 C2 C1 O7 170.9(10) . . . . ?
C7 C2 C1 O6 -6.8(18) . . . . ?
C8 N1 C8 N2 0.8(7) 6_576 . . . ?
C8 N1 C8 C5 178.1(4) 6_576 . . . ?
C8 C5 C6 C7 -175.0(8) . . . . ?
C9 C10 C11 C12 180.00(10) . . . . ?
C9 C10 C15 C14 180.00(10) . . . . ?
C10 C11 C12 C13 0.0 . . . . ?
C11 C10 C15 C14 0.0 . . . . ?
C11 C12 C13 C14 0.0 . . . . ?
C12 C13 C14 C15 0.0 . . . . ?
C13 C14 C15 C10 0.0 . . . . ?
C15 C10 C11 C12 0.0 . . . . ?
C1 C2 C3 C4 -174.6(11) . . . . ?
C1 C2 C7 C6 174.7(11) . . . . ?

loop_
_smtbx_masks_void_nr
_smtbx_masks_void_average_x
_smtbx_masks_void_average_y
_smtbx_masks_void_average_z
_smtbx_masks_void_volume
_smtbx_masks_void_count_electrons
_smtbx_masks_void_content
1 -0.708 -0.919 -0.105 4235.2 477.8 '12 C3H7NO'
